data_4304047
loop_
_publ_author_name
'Chen-I Yang'
'Wolfgang Wernsdorfer'
'Yu-Jhe Tsai'
'George Chung'
'Ting-Shen Kuo'
'Gene-Hsiang Lee'
'Minghuey Shieh'
'Hui-Lien Tsai'

_publ_section_title
;
Mixed-Valence Tetra- and Hexanuclear Manganese Complexes from the
Flexibility of Pyridine-Containing \b-Diketone Ligands
;
_journal_name_full 'Inorganic Chemistry'
_journal_page_first 1925
_journal_page_last 1939
_journal_paper_doi 10.1021/ic7013368
_journal_volume 47
_journal_year 2008
_chemical_formula_moiety 'C103 H79 Cl4 Mn6 N3 O24'
_chemical_formula_sum 'C103 H79 Cl4 Mn6 N3 O24'
_chemical_formula_weight 2214.13
_chemical_name_systematic
;
 ?
;
_space_group_IT_number 14
_symmetry_cell_setting monoclinic
_symmetry_space_group_name_Hall '-P 2yn'
_symmetry_space_group_name_H-M 'P 1 21/n 1'
_atom_sites_solution_hydrogens geom
_atom_sites_solution_primary direct
_atom_sites_solution_secondary difmap
_audit_creation_method SHELXL-97
_cell_angle_alpha 90.00
_cell_angle_beta 97.8750(10)
_cell_angle_gamma 90.00
_cell_formula_units_Z 4
_cell_length_a 15.9030(2)
_cell_length_b 41.1760(5)
_cell_length_c 17.3400(3)
_cell_measurement_reflns_used 142532
_cell_measurement_temperature 200(2)
_cell_measurement_theta_max 26.022
_cell_measurement_theta_min 2.037
_cell_volume 11247.5(3)
_computing_cell_refinement DENZO-SMN
_computing_data_collection 'Collect (Nonius BV, 1997-2000)'
_computing_data_reduction DENZO-SMN
_computing_molecular_graphics 'Ortep-3 for Windows (Farrugia, 1997)'
_computing_publication_material 'WinGX publication routines (Farrugia, 1999)'
_computing_structure_refinement 'SHELXL-97 (Sheldrick, 1997)'
_computing_structure_solution 'SHELXS-86 (Sheldrick, 1986)'
_diffrn_ambient_temperature 200(2)
_diffrn_detector_area_resol_mean 9
_diffrn_measured_fraction_theta_full 0.844
_diffrn_measured_fraction_theta_max 0.844
_diffrn_measurement_device_type KappaCCD
_diffrn_measurement_method 'CCD rotation images, thick slices'
_diffrn_radiation_monochromator graphite
_diffrn_radiation_source 'fine-focus sealed tube'
_diffrn_radiation_type MoK\a
_diffrn_radiation_wavelength 0.71073
_diffrn_reflns_av_R_equivalents 0.0858
_diffrn_reflns_av_sigmaI/netI 0.0867
_diffrn_reflns_limit_h_max 17
_diffrn_reflns_limit_h_min -19
_diffrn_reflns_limit_k_max 50
_diffrn_reflns_limit_k_min -50
_diffrn_reflns_limit_l_max 20
_diffrn_reflns_limit_l_min -21
_diffrn_reflns_number 71842
_diffrn_reflns_theta_full 25.99
_diffrn_reflns_theta_max 25.99
_diffrn_reflns_theta_min 2.12
_exptl_absorpt_coefficient_mu 0.815
_exptl_absorpt_correction_T_max 0.9441
_exptl_absorpt_correction_T_min 0.6682
_exptl_absorpt_correction_type multi-scan
_exptl_absorpt_process_details
;
 ?
;
_exptl_crystal_colour brown(dark)
_exptl_crystal_density_diffrn 1.308
_exptl_crystal_density_method 'not measured'
_exptl_crystal_description prism
_exptl_crystal_F_000 4512
_exptl_crystal_size_max 0.3
_exptl_crystal_size_mid 0.28
_exptl_crystal_size_min 0.08
_refine_diff_density_max 0.820
_refine_diff_density_min -1.259
_refine_diff_density_rms 0.123
_refine_ls_extinction_method none
_refine_ls_goodness_of_fit_ref 0.931
_refine_ls_hydrogen_treatment fixed
_refine_ls_matrix_type full
_refine_ls_number_parameters 1241
_refine_ls_number_reflns 18653
_refine_ls_number_restraints 0
_refine_ls_restrained_S_all 0.931
_refine_ls_R_factor_all 0.1304
_refine_ls_R_factor_gt 0.0827
_refine_ls_shift/su_max 0.030
_refine_ls_shift/su_mean 0.001
_refine_ls_structure_factor_coef Fsqd
_refine_ls_weighting_details 'calc w=1/[\s^2^(Fo^2^)+(0.1569P)^2^+34.1479P] where P=(Fo^2^+2Fc^2^)/3'
_refine_ls_weighting_scheme calc
_refine_ls_wR_factor_gt 0.2321
_refine_ls_wR_factor_ref 0.2620
_reflns_number_gt 11861
_reflns_number_total 18653
_reflns_threshold_expression >2sigma(I)
_cod_data_source_file ic7013368-file002_4.cif
_cod_data_source_block complex4
_cod_original_sg_symbol_H-M 'P 21/n'
_cod_database_code 4304047

loop_
_symmetry_equiv_pos_as_xyz
'x, y, z'
'-x+1/2, y+1/2, -z+1/2'
'-x, -y, -z'
'x-1/2, -y-1/2, z-1/2'

loop_
_atom_site_label
_atom_site_type_symbol
_atom_site_fract_x
_atom_site_fract_y
_atom_site_fract_z
_atom_site_U_iso_or_equiv
_atom_site_adp_type
_atom_site_occupancy
_atom_site_symmetry_multiplicity
_atom_site_calc_flag
_atom_site_refinement_flags
_atom_site_disorder_assembly
_atom_site_disorder_group
Mn1 Mn 0.45379(6) 0.12855(2) 0.95381(5) 0.0369(3) Uani 1 1 d . . .
Mn2 Mn 0.58142(6) 0.19820(2) 1.02198(5) 0.0318(3) Uani 1 1 d . . .
Mn3 Mn 0.54781(7) 0.15000(2) 1.13197(5) 0.0371(3) Uani 1 1 d . . .
Mn4 Mn 0.68166(7) 0.12970(3) 0.99312(6) 0.0385(3) Uani 1 1 d . . .
Mn5 Mn 0.59726(6) 0.22531(2) 1.20243(5) 0.0353(3) Uani 1 1 d . . .
Mn6 Mn 0.77456(7) 0.16949(3) 1.18009(6) 0.0408(3) Uani 1 1 d . . .
O1 O 0.5694(3) 0.12013(12) 0.9015(2) 0.0422(12) Uani 1 1 d . B .
O2 O 0.3999(3) 0.10196(12) 0.8502(3) 0.0477(13) Uani 1 1 d . B .
O3 O 0.6881(3) 0.12735(11) 1.1307(2) 0.0410(11) Uani 1 1 d . . .
O4 O 0.6777(4) 0.07946(13) 1.0085(3) 0.0627(15) Uani 1 1 d . . .
O5 O 0.7186(3) 0.21326(11) 1.2453(2) 0.0408(11) Uani 1 1 d . . .
O6 O 0.6024(3) 0.26081(12) 1.2754(2) 0.0422(12) Uani 1 1 d . . .
O7 O 0.4330(3) 0.17292(12) 0.8830(3) 0.0439(12) Uani 1 1 d . . .
O8 O 0.5555(3) 0.20097(11) 0.9089(2) 0.0389(11) Uani 1 1 d . . .
O9 O 0.7082(3) 0.18095(11) 1.0013(2) 0.0376(11) Uani 1 1 d . . .
O10 O 0.8086(3) 0.20003(12) 1.0916(2) 0.0461(12) Uani 1 1 d . . .
O11 O 0.4706(3) 0.08301(11) 1.0163(2) 0.0433(12) Uani 1 1 d . . .
O12 O 0.5173(3) 0.10424(12) 1.1340(3) 0.0500(13) Uani 1 1 d . . .
O13 O 0.6365(3) 0.24169(11) 1.0143(2) 0.0374(11) Uani 1 1 d . . .
O14 O 0.6481(3) 0.26097(12) 1.1349(3) 0.0464(12) Uani 1 1 d . . .
O15 O 0.5525(3) 0.19688(13) 1.2900(3) 0.0494(13) Uani 1 1 d . . .
O16 O 0.5543(3) 0.14603(12) 1.2445(3) 0.0509(13) Uani 1 1 d . . .
O17 O 0.3551(3) 0.14260(12) 1.0172(3) 0.0416(11) Uani 1 1 d . . .
O18 O 0.4190(3) 0.16386(13) 1.1293(3) 0.0518(13) Uani 1 1 d . . .
O19 O 0.8712(3) 0.13527(12) 1.1550(3) 0.0519(14) Uani 1 1 d . . .
O20 O 0.8200(3) 0.12611(13) 1.0296(3) 0.0549(14) Uani 1 1 d . . .
O21 O 0.4676(3) 0.22358(11) 1.0341(2) 0.0387(11) Uani 1 1 d . . .
O22 O 0.4797(3) 0.23884(12) 1.1599(2) 0.0431(12) Uani 1 1 d . . .
O23 O 0.6041(3) 0.19146(10) 1.1324(2) 0.0350(10) Uani 1 1 d . . .
O24 O 0.5531(3) 0.15385(10) 1.0268(2) 0.0360(10) Uani 1 1 d . . .
N1 N 0.7215(4) 0.13013(16) 0.8677(3) 0.0485(16) Uani 1 1 d . . .
N2 N 0.7466(4) 0.13792(16) 1.2801(3) 0.0518(17) Uani 1 1 d . . .
N3 N 0.8763(3) 0.19270(14) 1.2699(3) 0.0430(15) Uani 1 1 d . . .
C1 C 0.7994(5) 0.1391(2) 0.8533(5) 0.065(2) Uani 1 1 d . B .
H1 H 0.8424 0.1414 0.8950 0.078 Uiso 1 1 calc R . .
C2 C 0.8174(6) 0.1448(3) 0.7793(6) 0.091(4) Uani 1 1 d . . .
H2 H 0.8730 0.1489 0.7712 0.109 Uiso 1 1 calc R A 1
C3 C 0.7543(8) 0.1445(5) 0.7177(8) 0.071(5) Uiso 0.77(4) 1 d P B 1
H3 H 0.7630 0.1518 0.6686 0.085 Uiso 0.77(4) 1 calc PR B 1
C3A C 0.755(2) 0.1263(15) 0.720(2) 0.056(15) Uiso 0.23(4) 1 d P B 2
H3A H 0.7696 0.1128 0.6815 0.068 Uiso 0.23(4) 1 calc PR B 2
C4 C 0.6748(5) 0.1325(3) 0.7329(5) 0.084(3) Uani 1 1 d . . .
H4 H 0.6321 0.1287 0.6916 0.101 Uiso 1 1 calc R B 1
C5 C 0.6601(4) 0.12664(19) 0.8066(4) 0.0461(19) Uani 1 1 d . B .
C6 C 0.5759(5) 0.11727(17) 0.8296(4) 0.0423(17) Uani 1 1 d . . .
C7 C 0.5113(5) 0.10652(19) 0.7736(4) 0.0474(19) Uani 1 1 d . B .
H7 H 0.5237 0.1046 0.7229 0.057 Uiso 1 1 calc R . .
C8 C 0.4289(5) 0.09830(16) 0.7868(4) 0.0427(18) Uani 1 1 d . . .
C9 C 0.3699(5) 0.08311(18) 0.7214(4) 0.0486(19) Uani 1 1 d . B .
C10 C 0.3938(6) 0.0733(3) 0.6517(5) 0.077(3) Uani 1 1 d . . .
H10 H 0.4502 0.0757 0.6443 0.093 Uiso 1 1 calc R B .
C11 C 0.3375(8) 0.0600(3) 0.5922(5) 0.087(3) Uani 1 1 d . B .
H11 H 0.3560 0.0547 0.5452 0.105 Uiso 1 1 calc R . .
C12 C 0.2559(8) 0.0547(3) 0.6018(6) 0.099(4) Uani 1 1 d . . .
C13 C 0.1900(9) 0.0400(4) 0.5368(8) 0.159(7) Uani 1 1 d . B .
H13A H 0.1351 0.0396 0.5539 0.239 Uiso 1 1 calc R . .
H13B H 0.2065 0.0182 0.5256 0.239 Uiso 1 1 calc R . .
H13C H 0.1877 0.0530 0.4906 0.239 Uiso 1 1 calc R . .
C14 C 0.2283(8) 0.0648(3) 0.6709(7) 0.115(5) Uani 1 1 d . B .
H14 H 0.1718 0.0621 0.6780 0.138 Uiso 1 1 calc R . .
C15 C 0.2862(6) 0.0789(3) 0.7294(5) 0.097(4) Uani 1 1 d . . .
H15 H 0.2672 0.0857 0.7752 0.117 Uiso 1 1 calc R B .
C16 C 0.7553(6) 0.1446(3) 1.3556(5) 0.076(3) Uani 1 1 d . . .
H16 H 0.7706 0.1657 1.3707 0.092 Uiso 1 1 calc R . .
C17 C 0.7433(8) 0.1225(3) 1.4140(6) 0.093(4) Uani 1 1 d . . .
H17 H 0.7500 0.1282 1.4664 0.112 Uiso 1 1 calc R . .
C18 C 0.7204(9) 0.0911(3) 1.3886(6) 0.106(4) Uani 1 1 d . . .
H18 H 0.7132 0.0753 1.4253 0.127 Uiso 1 1 calc R . .
C19 C 0.7080(7) 0.0830(3) 1.3094(5) 0.086(3) Uani 1 1 d . . .
H19 H 0.6903 0.0623 1.2926 0.104 Uiso 1 1 calc R . .
C20 C 0.7230(5) 0.1067(2) 1.2581(4) 0.056(2) Uani 1 1 d . . .
C21 C 0.7065(5) 0.10046(19) 1.1707(4) 0.050(2) Uani 1 1 d . . .
C22 C 0.7130(5) 0.0701(2) 1.1417(5) 0.057(2) Uani 1 1 d . . .
C23 C 0.6998(5) 0.0616(2) 1.0649(5) 0.060(2) Uani 1 1 d . . .
C24 C 0.7118(5) 0.0263(2) 1.0418(6) 0.058(2) Uani 1 1 d . . .
C25 C 0.7000(5) 0.0007(2) 1.0894(5) 0.065(2) Uani 1 1 d . . .
H25 H 0.6866 0.0047 1.1391 0.079 Uiso 1 1 calc R . .
C26 C 0.7079(6) -0.0320(2) 1.0643(6) 0.071(3) Uani 1 1 d . . .
H26 H 0.6975 -0.0491 1.0967 0.085 Uiso 1 1 calc R . .
C27 C 0.7315(6) -0.0383(2) 0.9905(6) 0.074(3) Uani 1 1 d . . .
C28 C 0.7389(7) -0.0722(2) 0.9624(7) 0.090(3) Uani 1 1 d . . .
H28A H 0.7550 -0.0719 0.9111 0.135 Uiso 1 1 calc R . .
H28B H 0.6853 -0.0831 0.9612 0.135 Uiso 1 1 calc R . .
H28C H 0.7813 -0.0836 0.9970 0.135 Uiso 1 1 calc R . .
C29 C 0.7454(6) -0.0111(2) 0.9442(6) 0.075(3) Uani 1 1 d . . .
H29 H 0.7636 -0.0142 0.8960 0.090 Uiso 1 1 calc R . .
C30 C 0.7324(6) 0.0200(2) 0.9696(6) 0.066(2) Uani 1 1 d . . .
H30 H 0.7379 0.0372 0.9361 0.079 Uiso 1 1 calc R . .
C31 C 0.9516(5) 0.1781(2) 1.2901(4) 0.054(2) Uani 1 1 d . . .
H31 H 0.9641 0.1597 1.2629 0.064 Uiso 1 1 calc R . .
C32 C 1.0117(5) 0.1894(2) 1.3499(5) 0.058(2) Uani 1 1 d . . .
H32 H 1.0641 0.1792 1.3616 0.070 Uiso 1 1 calc R . .
C33 C 0.9911(5) 0.21623(19) 1.3912(4) 0.057(2) Uani 1 1 d . . .
H33 H 1.0291 0.2240 1.4327 0.068 Uiso 1 1 calc R . .
C34 C 0.9142(4) 0.23140(17) 1.3706(4) 0.0410(17) Uani 1 1 d . . .
H34 H 0.9004 0.2499 1.3971 0.049 Uiso 1 1 calc R . .
C35 C 0.8571(4) 0.21884(17) 1.3099(4) 0.0386(16) Uani 1 1 d . . .
C36 C 0.7708(4) 0.23324(17) 1.2852(3) 0.0366(16) Uani 1 1 d . . .
C37 C 0.7512(4) 0.26430(17) 1.3065(3) 0.0404(17) Uani 1 1 d . . .
H37 H 0.7959 0.2777 1.3271 0.048 Uiso 1 1 calc R . .
C38 C 0.6692(4) 0.27720(17) 1.2996(4) 0.0412(17) Uani 1 1 d . C .
C39 C 0.6530(4) 0.31100(19) 1.3210(4) 0.0470(19) Uani 1 1 d . . .
C40 C 0.7166(5) 0.33338(18) 1.3444(4) 0.0505(19) Uani 1 1 d . C .
H40 H 0.7732 0.3269 1.3496 0.061 Uiso 1 1 calc R . .
C41 C 0.6968(5) 0.36509(19) 1.3599(5) 0.057(2) Uani 1 1 d . . .
H41 H 0.7413 0.3794 1.3751 0.069 Uiso 1 1 calc R C .
C42 C 0.6187(6) 0.3764(2) 1.3544(7) 0.087(3) Uani 1 1 d . C .
C43 C 0.5953(12) 0.4087(5) 1.3847(13) 0.088(6) Uiso 0.60(2) 1 d P C 3
H43A H 0.5348 0.4114 1.3755 0.132 Uiso 0.60(2) 1 calc PR C 3
H43B H 0.6218 0.4256 1.3585 0.132 Uiso 0.60(2) 1 calc PR C 3
H43C H 0.6144 0.4099 1.4396 0.132 Uiso 0.60(2) 1 calc PR C 3
C44 C 0.5509(10) 0.3516(4) 1.3520(10) 0.064(5) Uiso 0.60(2) 1 d P C 3
H44 H 0.4967 0.3573 1.3616 0.077 Uiso 0.60(2) 1 calc PR C 3
C45 C 0.5694(9) 0.3194(4) 1.3352(10) 0.052(4) Uiso 0.60(2) 1 d P C 3
H45 H 0.5275 0.3035 1.3334 0.063 Uiso 0.60(2) 1 calc PR C 3
C43A C 0.6054(13) 0.4141(5) 1.3438(14) 0.049(6) Uiso 0.40(2) 1 d P C 4
H43D H 0.5461 0.4191 1.3413 0.074 Uiso 0.40(2) 1 calc PR C 4
H43E H 0.6252 0.4210 1.2965 0.074 Uiso 0.40(2) 1 calc PR C 4
H43F H 0.6367 0.4253 1.3872 0.074 Uiso 0.40(2) 1 calc PR C 4
C44A C 0.5593(14) 0.3573(6) 1.3032(15) 0.062(7) Uiso 0.40(2) 1 d P C 4
H44A H 0.5113 0.3665 1.2750 0.075 Uiso 0.40(2) 1 calc PR C 4
C45A C 0.5758(14) 0.3263(6) 1.2982(15) 0.056(6) Uiso 0.40(2) 1 d P C 4
H45A H 0.5310 0.3131 1.2771 0.067 Uiso 0.40(2) 1 calc PR C 4
C46 C 0.4895(4) 0.19058(17) 0.8635(3) 0.0358(16) Uani 1 1 d . . .
C47 C 0.4839(4) 0.20220(17) 0.7811(4) 0.0388(16) Uani 1 1 d . . .
C48 C 0.4196(5) 0.1898(2) 0.7261(4) 0.055(2) Uani 1 1 d . . .
H48 H 0.3832 0.1738 0.7404 0.066 Uiso 1 1 calc R . .
C49 C 0.4100(6) 0.2012(3) 0.6502(5) 0.074(3) Uani 1 1 d . . .
H49 H 0.3676 0.1929 0.6132 0.089 Uiso 1 1 calc R . .
C50 C 0.4631(8) 0.2247(3) 0.6302(5) 0.093(4) Uani 1 1 d . . .
H50 H 0.4571 0.2321 0.5791 0.111 Uiso 1 1 calc R . .
C51 C 0.5256(7) 0.2377(3) 0.6843(5) 0.083(3) Uani 1 1 d . . .
H51 H 0.5593 0.2546 0.6703 0.099 Uiso 1 1 calc R . .
C52 C 0.5383(5) 0.2257(2) 0.7600(4) 0.055(2) Uani 1 1 d . . .
H52 H 0.5827 0.2334 0.7958 0.066 Uiso 1 1 calc R . .
C53 C 0.7773(4) 0.19673(16) 1.0212(4) 0.0364(16) Uani 1 1 d . . .
C54 C 0.8189(4) 0.21177(18) 0.9593(4) 0.0414(17) Uani 1 1 d . . .
C55 C 0.7719(5) 0.2194(2) 0.8884(4) 0.060(2) Uani 1 1 d . . .
H55 H 0.7147 0.2138 0.8794 0.072 Uiso 1 1 calc R . .
C56 C 0.8080(7) 0.2349(2) 0.8314(5) 0.073(3) Uani 1 1 d . . .
H56 H 0.7754 0.2398 0.7842 0.087 Uiso 1 1 calc R . .
C57 C 0.8920(7) 0.2432(3) 0.8437(5) 0.081(3) Uani 1 1 d . . .
H57 H 0.9167 0.2540 0.8054 0.098 Uiso 1 1 calc R . .
C58 C 0.9392(7) 0.2354(3) 0.9137(6) 0.098(4) Uani 1 1 d . . .
H58 H 0.9967 0.2405 0.9223 0.118 Uiso 1 1 calc R . .
C59 C 0.9023(5) 0.2200(2) 0.9714(5) 0.065(3) Uani 1 1 d . . .
H59 H 0.9347 0.2153 1.0188 0.078 Uiso 1 1 calc R . .
C60 C 0.4927(5) 0.08108(17) 1.0881(4) 0.0423(17) Uani 1 1 d . . .
C61 C 0.4935(5) 0.04796(19) 1.1259(4) 0.0503(19) Uani 1 1 d . . .
C62 C 0.5188(7) 0.0457(2) 1.2064(5) 0.072(3) Uani 1 1 d . . .
H62 H 0.5342 0.0641 1.2361 0.086 Uiso 1 1 calc R . .
C63 C 0.5201(7) 0.0149(3) 1.2411(6) 0.091(3) Uani 1 1 d . . .
H63 H 0.5360 0.0130 1.2945 0.110 Uiso 1 1 calc R . .
C64 C 0.4982(7) -0.0130(2) 1.1977(6) 0.080(3) Uani 1 1 d . . .
H64 H 0.4991 -0.0332 1.2219 0.096 Uiso 1 1 calc R . .
C65 C 0.4756(5) -0.0103(2) 1.1197(5) 0.063(2) Uani 1 1 d . . .
H65 H 0.4616 -0.0288 1.0899 0.075 Uiso 1 1 calc R . .
C66 C 0.4732(5) 0.02013(18) 1.0838(5) 0.054(2) Uani 1 1 d . . .
H66 H 0.4575 0.0216 1.0303 0.064 Uiso 1 1 calc R . .
C67 C 0.6567(4) 0.26350(16) 1.0652(4) 0.0375(16) Uani 1 1 d . . .
C68 C 0.6925(4) 0.29504(16) 1.0396(4) 0.0399(17) Uani 1 1 d . . .
C69 C 0.7232(5) 0.2966(2) 0.9690(5) 0.058(2) Uani 1 1 d . . .
H69 H 0.7205 0.2785 0.9367 0.069 Uiso 1 1 calc R . .
C70 C 0.7581(7) 0.3253(3) 0.9466(6) 0.082(3) Uani 1 1 d . . .
H70 H 0.7791 0.3266 0.8991 0.098 Uiso 1 1 calc R . .
C71 C 0.7616(7) 0.3521(2) 0.9949(7) 0.088(4) Uani 1 1 d . . .
H71 H 0.7864 0.3712 0.9804 0.106 Uiso 1 1 calc R . .
C72 C 0.7285(7) 0.3509(2) 1.0650(7) 0.089(3) Uani 1 1 d . . .
H72 H 0.7279 0.3692 1.0961 0.107 Uiso 1 1 calc R . .
C73 C 0.6960(6) 0.3212(2) 1.0879(6) 0.065(2) Uani 1 1 d . . .
H73 H 0.6768 0.3195 1.1361 0.078 Uiso 1 1 calc R . .
C74 C 0.5457(5) 0.16707(19) 1.2976(4) 0.0448(18) Uani 1 1 d . . .
C75 C 0.5275(6) 0.1540(2) 1.3727(4) 0.058(2) Uani 1 1 d . . .
C76 C 0.5429(8) 0.1724(3) 1.4392(5) 0.093(4) Uani 1 1 d . . .
H76 H 0.5636 0.1934 1.4364 0.112 Uiso 1 1 calc R . .
C77 C 0.5282(11) 0.1602(4) 1.5090(6) 0.124(5) Uani 1 1 d . . .
H77 H 0.5392 0.1730 1.5534 0.149 Uiso 1 1 calc R . .
C78 C 0.4985(11) 0.1306(4) 1.5146(7) 0.133(6) Uani 1 1 d . . .
H78 H 0.4892 0.1226 1.5629 0.160 Uiso 1 1 calc R . .
C79 C 0.4811(11) 0.1111(3) 1.4490(7) 0.131(6) Uani 1 1 d . . .
H79 H 0.4587 0.0904 1.4530 0.157 Uiso 1 1 calc R . .
C80 C 0.4976(8) 0.1228(3) 1.3770(6) 0.095(4) Uani 1 1 d . . .
H80 H 0.4886 0.1098 1.3328 0.114 Uiso 1 1 calc R . .
C81 C 0.3545(5) 0.15614(17) 1.0826(4) 0.0445(18) Uani 1 1 d . . .
C82 C 0.2702(5) 0.16360(18) 1.1082(4) 0.0451(18) Uani 1 1 d . . .
C83 C 0.2647(6) 0.1796(2) 1.1774(5) 0.059(2) Uani 1 1 d . . .
H83 H 0.3139 0.1854 1.2099 0.070 Uiso 1 1 calc R . .
C84 C 0.1851(8) 0.1871(3) 1.1987(6) 0.093(3) Uani 1 1 d . . .
H84 H 0.1816 0.1993 1.2433 0.111 Uiso 1 1 calc R . .
C85 C 0.1127(7) 0.1768(3) 1.1543(8) 0.101(4) Uani 1 1 d . . .
H85 H 0.0602 0.1809 1.1702 0.121 Uiso 1 1 calc R . .
C86 C 0.1170(6) 0.1599(3) 1.0850(7) 0.088(3) Uani 1 1 d . . .
H86 H 0.0674 0.1527 1.0553 0.106 Uiso 1 1 calc R . .
C87 C 0.1947(5) 0.1540(2) 1.0606(5) 0.062(2) Uani 1 1 d . . .
H87 H 0.1974 0.1438 1.0132 0.074 Uiso 1 1 calc R . .
C88 C 0.8700(5) 0.12044(18) 1.0910(4) 0.0483(19) Uani 1 1 d . . .
C89 C 0.9334(5) 0.09361(19) 1.0865(5) 0.054(2) Uani 1 1 d . E .
C90 C 0.9977(6) 0.0883(3) 1.1473(8) 0.110(5) Uani 1 1 d . . .
H90 H 1.0098 0.1056 1.1818 0.133 Uiso 1 1 calc R D 5
C91 C 1.048(2) 0.0598(9) 1.164(4) 0.097(13) Uiso 0.41(6) 1 d P E 5
H91 H 1.0766 0.0527 1.2114 0.116 Uiso 0.41(6) 1 calc PR E 5
C91A C 1.0608(15) 0.0639(5) 1.1275(18) 0.076(8) Uiso 0.59(6) 1 d P E 6
H91A H 1.1157 0.0646 1.1541 0.091 Uiso 0.59(6) 1 calc PR E 6
C92 C 1.0429(7) 0.0422(3) 1.0763(9) 0.116(5) Uani 1 1 d . . .
H92 H 1.0860 0.0281 1.0674 0.139 Uiso 1 1 calc R E 5
C93 C 0.9799(8) 0.0476(3) 1.0184(8) 0.111(4) Uani 1 1 d . E .
H93 H 0.9736 0.0340 0.9752 0.133 Uiso 1 1 calc R . .
C94 C 0.9239(6) 0.0731(2) 1.0219(6) 0.074(3) Uani 1 1 d . . .
H94 H 0.8801 0.0765 0.9813 0.089 Uiso 1 1 calc R E .
C95 C 0.4380(4) 0.23510(16) 1.0906(4) 0.0384(17) Uani 1 1 d . . .
C96 C 0.3483(5) 0.24640(18) 1.0800(4) 0.0463(18) Uani 1 1 d . . .
C97 C 0.2933(5) 0.2331(2) 1.0179(4) 0.054(2) Uani 1 1 d . . .
H97 H 0.3140 0.2182 0.9848 0.065 Uiso 1 1 calc R . .
C98 C 0.2090(5) 0.2419(3) 1.0055(5) 0.075(3) Uani 1 1 d . . .
H98 H 0.1730 0.2332 0.9638 0.090 Uiso 1 1 calc R . .
C99 C 0.1779(7) 0.2639(3) 1.0558(5) 0.101(4) Uani 1 1 d . . .
H99 H 0.1207 0.2695 1.0480 0.121 Uiso 1 1 calc R . .
C100 C 0.2314(7) 0.2775(3) 1.1173(6) 0.093(4) Uani 1 1 d . . .
H100 H 0.2109 0.2924 1.1504 0.112 Uiso 1 1 calc R . .
C101 C 0.3177(6) 0.2683(2) 1.1284(5) 0.071(3) Uani 1 1 d . . .
H101 H 0.3542 0.2772 1.1694 0.086 Uiso 1 1 calc R . .
Cl1 Cl 0.1615(7) 0.1021(2) 0.3244(6) 0.310(4) Uiso 1 1 d . . .
Cl2 Cl 0.3067(7) 0.0671(3) 0.2696(6) 0.326(5) Uiso 1 1 d . . .
Cl3 Cl -0.1429(10) 0.0127(4) 0.2806(9) 0.234(6) Uiso 0.50 1 d P . .
Cl4 Cl 0.4421(10) 0.3347(4) 0.0704(8) 0.232(6) Uiso 0.50 1 d P . .
Cl3' Cl -0.0024(15) -0.0113(6) 0.2274(13) 0.351(10) Uiso 0.50 1 d P . .
C105 C 0.2531(13) 0.1055(5) 0.2760(11) 0.180(7) Uiso 1 1 d . . .
Cl4' Cl 0.4618(17) 0.3951(6) 0.1137(14) 0.378(12) Uiso 0.50 1 d P . .
C107 C 0.511(2) 0.3617(9) 0.136(2) 0.147(11) Uiso 0.50 1 d P . .
C106 C -0.100(2) 0.0070(8) 0.2056(18) 0.136(10) Uiso 0.50 1 d P . .

loop_
_atom_site_aniso_label
_atom_site_aniso_U_11
_atom_site_aniso_U_22
_atom_site_aniso_U_33
_atom_site_aniso_U_23
_atom_site_aniso_U_13
_atom_site_aniso_U_12
Mn1 0.0348(6) 0.0429(6) 0.0323(5) -0.0020(4) 0.0026(4) -0.0046(5)
Mn2 0.0312(5) 0.0365(5) 0.0264(5) 0.0001(4) -0.0005(4) -0.0008(4)
Mn3 0.0424(6) 0.0400(6) 0.0278(5) -0.0009(4) 0.0016(4) -0.0053(5)
Mn4 0.0381(6) 0.0408(6) 0.0350(5) -0.0045(4) -0.0013(5) 0.0028(5)
Mn5 0.0306(5) 0.0432(6) 0.0302(5) -0.0059(4) -0.0027(4) -0.0002(4)
Mn6 0.0405(6) 0.0468(6) 0.0329(5) -0.0041(4) -0.0024(5) -0.0011(5)
O1 0.036(3) 0.055(3) 0.036(3) -0.005(2) 0.004(2) -0.009(2)
O2 0.045(3) 0.057(3) 0.040(3) -0.010(2) 0.001(2) -0.006(2)
O3 0.042(3) 0.039(3) 0.040(2) 0.000(2) -0.001(2) -0.002(2)
O4 0.068(4) 0.042(3) 0.074(4) 0.000(3) -0.007(3) 0.007(3)
O5 0.036(3) 0.050(3) 0.035(2) -0.011(2) -0.002(2) -0.004(2)
O6 0.032(3) 0.053(3) 0.040(2) -0.010(2) 0.002(2) -0.003(2)
O7 0.032(3) 0.054(3) 0.043(3) 0.007(2) -0.002(2) -0.005(2)
O8 0.034(2) 0.050(3) 0.031(2) 0.0030(19) 0.001(2) -0.008(2)
O9 0.027(2) 0.044(3) 0.043(2) 0.003(2) 0.006(2) -0.001(2)
O10 0.042(3) 0.062(3) 0.033(2) -0.004(2) 0.001(2) 0.004(2)
O11 0.052(3) 0.042(3) 0.035(2) -0.0036(19) 0.002(2) -0.001(2)
O12 0.065(3) 0.041(3) 0.042(3) 0.001(2) 0.001(2) -0.007(2)
O13 0.038(3) 0.040(3) 0.033(2) 0.0011(19) 0.000(2) 0.000(2)
O14 0.050(3) 0.051(3) 0.038(3) -0.005(2) 0.003(2) -0.012(2)
O15 0.056(3) 0.050(3) 0.043(3) -0.001(2) 0.010(2) -0.005(3)
O16 0.071(4) 0.051(3) 0.031(2) 0.002(2) 0.006(2) -0.005(3)
O17 0.035(3) 0.052(3) 0.039(3) -0.009(2) 0.009(2) -0.003(2)
O18 0.046(3) 0.063(3) 0.045(3) -0.007(2) 0.003(2) -0.003(3)
O19 0.048(3) 0.056(3) 0.047(3) -0.014(2) -0.011(2) 0.007(2)
O20 0.040(3) 0.073(4) 0.048(3) -0.005(2) -0.006(2) 0.007(3)
O21 0.035(3) 0.050(3) 0.031(2) -0.004(2) 0.006(2) 0.005(2)
O22 0.035(3) 0.055(3) 0.038(2) -0.011(2) -0.001(2) 0.001(2)
O23 0.037(2) 0.039(3) 0.027(2) -0.0063(17) -0.0023(19) -0.003(2)
O24 0.039(3) 0.040(3) 0.030(2) -0.0031(18) 0.004(2) -0.003(2)
N1 0.033(3) 0.073(5) 0.041(3) -0.006(3) 0.010(3) 0.000(3)
N2 0.056(4) 0.064(4) 0.033(3) 0.004(3) -0.001(3) 0.010(3)
N3 0.033(3) 0.052(4) 0.041(3) -0.012(3) -0.003(3) 0.005(3)
C1 0.045(5) 0.095(7) 0.055(5) -0.006(5) 0.012(4) -0.004(5)
C2 0.037(5) 0.164(12) 0.073(7) 0.007(7) 0.011(5) -0.015(6)
C4 0.039(5) 0.166(11) 0.049(5) 0.018(6) 0.007(4) -0.011(6)
C5 0.037(4) 0.070(5) 0.031(4) 0.001(3) 0.006(3) 0.004(4)
C6 0.053(5) 0.047(4) 0.028(3) -0.003(3) 0.007(3) 0.009(3)
C7 0.051(5) 0.060(5) 0.031(3) -0.003(3) 0.003(3) -0.008(4)
C8 0.061(5) 0.037(4) 0.027(3) 0.001(3) -0.007(3) 0.002(3)
C9 0.053(5) 0.048(4) 0.040(4) -0.001(3) -0.010(4) -0.004(4)
C10 0.069(6) 0.112(8) 0.049(5) -0.024(5) 0.002(4) -0.026(6)
C11 0.104(9) 0.098(8) 0.055(5) -0.021(5) -0.004(6) -0.022(7)
C12 0.094(9) 0.118(10) 0.075(7) -0.021(6) -0.024(6) -0.016(7)
C13 0.127(11) 0.213(18) 0.120(11) -0.072(11) -0.048(9) -0.045(11)
C14 0.086(8) 0.170(13) 0.084(8) -0.039(8) -0.002(6) -0.056(8)
C15 0.069(7) 0.159(12) 0.060(6) -0.041(6) -0.001(5) -0.040(7)
C16 0.085(7) 0.088(7) 0.055(5) -0.005(5) 0.005(5) 0.003(6)
C17 0.125(10) 0.090(8) 0.059(6) 0.016(5) -0.007(6) -0.005(7)
C18 0.152(12) 0.101(9) 0.060(6) 0.012(6) -0.006(7) -0.019(8)
C19 0.114(9) 0.074(7) 0.065(6) 0.020(5) -0.012(6) -0.002(6)
C20 0.057(5) 0.063(5) 0.050(4) 0.020(4) 0.010(4) 0.003(4)
C21 0.042(4) 0.056(5) 0.048(4) 0.016(4) -0.007(3) -0.002(4)
C22 0.044(5) 0.052(5) 0.070(5) 0.003(4) -0.010(4) 0.001(4)
C23 0.038(4) 0.054(5) 0.085(6) 0.015(4) 0.004(4) 0.012(4)
C24 0.040(4) 0.046(5) 0.086(6) 0.003(4) 0.005(4) -0.001(4)
C25 0.066(6) 0.059(6) 0.068(5) -0.002(4) -0.003(5) 0.012(5)
C26 0.063(6) 0.061(6) 0.090(7) 0.020(5) 0.019(5) 0.000(5)
C27 0.059(6) 0.059(6) 0.099(8) 0.001(5) -0.006(5) -0.006(5)
C28 0.075(7) 0.051(6) 0.141(10) -0.004(6) 0.001(6) 0.006(5)
C29 0.080(7) 0.055(6) 0.092(7) -0.002(5) 0.017(6) -0.005(5)
C30 0.073(6) 0.041(5) 0.079(6) 0.007(4) -0.006(5) -0.003(4)
C31 0.042(4) 0.064(5) 0.052(4) -0.019(4) -0.008(4) 0.015(4)
C32 0.042(4) 0.064(5) 0.063(5) -0.013(4) -0.009(4) 0.013(4)
C33 0.046(4) 0.054(5) 0.062(5) -0.012(4) -0.024(4) 0.003(4)
C34 0.036(4) 0.046(4) 0.038(4) -0.007(3) -0.007(3) 0.005(3)
C35 0.032(4) 0.047(4) 0.035(3) -0.004(3) -0.003(3) 0.001(3)
C36 0.037(4) 0.047(4) 0.025(3) -0.001(3) 0.002(3) -0.005(3)
C37 0.039(4) 0.047(4) 0.032(3) -0.006(3) -0.007(3) -0.003(3)
C38 0.042(4) 0.049(4) 0.030(3) 0.003(3) -0.005(3) -0.006(3)
C39 0.035(4) 0.052(5) 0.052(4) -0.017(3) -0.001(3) 0.005(3)
C40 0.036(4) 0.047(5) 0.067(5) -0.006(4) 0.004(4) -0.001(3)
C41 0.036(4) 0.052(5) 0.081(6) -0.016(4) -0.005(4) 0.001(4)
C42 0.047(5) 0.064(6) 0.142(9) -0.041(6) -0.014(6) 0.008(5)
C46 0.034(4) 0.042(4) 0.030(3) 0.003(3) 0.001(3) 0.002(3)
C47 0.037(4) 0.045(4) 0.032(3) 0.002(3) -0.003(3) 0.002(3)
C48 0.040(4) 0.077(6) 0.043(4) -0.006(4) -0.008(3) -0.002(4)
C49 0.070(6) 0.110(8) 0.037(4) 0.004(5) -0.008(4) -0.008(6)
C50 0.117(9) 0.125(10) 0.032(4) 0.022(5) -0.007(5) -0.009(8)
C51 0.112(8) 0.091(8) 0.047(5) 0.025(5) 0.015(5) -0.034(6)
C52 0.060(5) 0.068(5) 0.036(4) 0.004(3) -0.001(4) -0.018(4)
C53 0.030(4) 0.042(4) 0.037(4) -0.004(3) 0.002(3) 0.000(3)
C54 0.034(4) 0.047(4) 0.043(4) -0.006(3) 0.005(3) 0.000(3)
C55 0.046(5) 0.086(6) 0.047(4) 0.014(4) 0.008(4) -0.007(4)
C56 0.082(7) 0.083(7) 0.055(5) 0.013(5) 0.017(5) -0.005(6)
C57 0.098(8) 0.102(8) 0.050(5) 0.000(5) 0.029(5) -0.026(7)
C58 0.072(7) 0.150(11) 0.075(7) -0.011(7) 0.023(6) -0.060(7)
C59 0.047(5) 0.102(7) 0.046(4) -0.009(4) 0.002(4) -0.025(5)
C60 0.050(4) 0.033(4) 0.045(4) 0.003(3) 0.011(3) -0.002(3)
C61 0.054(5) 0.044(4) 0.052(4) 0.003(3) 0.006(4) -0.007(4)
C62 0.111(8) 0.059(6) 0.047(5) 0.008(4) 0.017(5) 0.002(5)
C63 0.117(9) 0.083(8) 0.069(6) 0.038(5) -0.006(6) -0.008(6)
C64 0.098(8) 0.045(5) 0.097(8) 0.015(5) 0.014(6) 0.008(5)
C65 0.065(6) 0.039(5) 0.085(6) 0.003(4) 0.012(5) 0.004(4)
C66 0.053(5) 0.041(4) 0.065(5) 0.005(4) 0.001(4) 0.001(4)
C67 0.034(4) 0.037(4) 0.037(4) -0.003(3) -0.010(3) 0.005(3)
C68 0.030(4) 0.039(4) 0.046(4) 0.006(3) -0.013(3) -0.004(3)
C69 0.052(5) 0.053(5) 0.064(5) 0.005(4) -0.008(4) -0.008(4)
C70 0.083(7) 0.092(8) 0.066(6) 0.024(5) -0.004(5) -0.036(6)
C71 0.089(8) 0.052(6) 0.114(9) 0.021(6) -0.018(7) -0.028(5)
C72 0.117(9) 0.043(5) 0.102(8) 0.001(5) -0.008(7) -0.024(6)
C73 0.064(6) 0.047(5) 0.084(6) -0.001(4) 0.006(5) -0.012(4)
C74 0.041(4) 0.057(5) 0.034(4) 0.002(3) -0.005(3) -0.007(4)
C75 0.071(6) 0.065(6) 0.039(4) 0.003(4) 0.015(4) -0.004(5)
C76 0.133(10) 0.108(9) 0.039(5) -0.001(5) 0.012(5) 0.001(7)
C77 0.201(17) 0.127(12) 0.050(6) 0.002(7) 0.044(8) -0.002(11)
C78 0.199(17) 0.158(15) 0.049(7) 0.030(8) 0.039(8) -0.007(12)
C79 0.225(17) 0.104(10) 0.071(8) 0.024(7) 0.051(9) -0.041(10)
C80 0.142(11) 0.088(8) 0.061(6) 0.008(5) 0.032(6) -0.013(7)
C81 0.043(4) 0.037(4) 0.054(4) 0.009(3) 0.009(4) -0.005(3)
C82 0.045(4) 0.041(4) 0.053(4) 0.003(3) 0.018(4) 0.003(3)
C83 0.052(5) 0.069(6) 0.058(5) -0.006(4) 0.022(4) 0.001(4)
C84 0.092(9) 0.106(9) 0.087(7) -0.015(6) 0.037(7) 0.030(7)
C85 0.065(7) 0.116(10) 0.130(10) -0.016(8) 0.044(8) 0.020(7)
C86 0.050(6) 0.097(9) 0.120(9) 0.002(7) 0.025(6) -0.003(6)
C87 0.040(5) 0.069(6) 0.080(6) -0.010(4) 0.019(4) 0.000(4)
C88 0.038(4) 0.049(5) 0.055(5) -0.006(3) -0.003(4) 0.007(3)
C89 0.035(4) 0.050(5) 0.074(5) -0.002(4) -0.003(4) -0.001(3)
C90 0.055(6) 0.087(8) 0.175(12) -0.015(7) -0.040(7) 0.036(6)
C92 0.064(7) 0.083(9) 0.197(15) -0.017(9) 0.004(8) 0.036(6)
C93 0.103(10) 0.086(9) 0.148(12) -0.031(8) 0.035(9) 0.019(8)
C94 0.078(7) 0.066(6) 0.083(6) -0.021(5) 0.023(5) 0.005(5)
C95 0.033(4) 0.036(4) 0.042(4) 0.004(3) -0.007(3) -0.002(3)
C96 0.048(4) 0.052(5) 0.037(4) 0.005(3) 0.000(3) 0.014(4)
C97 0.039(4) 0.077(6) 0.044(4) 0.010(4) -0.005(3) 0.003(4)
C98 0.048(5) 0.134(9) 0.039(4) -0.004(5) -0.005(4) 0.005(5)
C99 0.068(7) 0.188(13) 0.045(5) 0.001(6) -0.001(5) 0.048(7)
C100 0.077(7) 0.138(10) 0.063(6) -0.017(6) 0.000(5) 0.053(7)
C101 0.074(6) 0.093(7) 0.043(4) -0.015(4) -0.005(4) 0.029(5)

loop_
_atom_type_symbol
_atom_type_description
_atom_type_scat_dispersion_real
_atom_type_scat_dispersion_imag
_atom_type_scat_source
C C 0.0033 0.0016 'International Tables Vol C Tables 4.2.6.8 and 6.1.1.4'
H H 0.0000 0.0000 'International Tables Vol C Tables 4.2.6.8 and 6.1.1.4'
O O 0.0106 0.0060 'International Tables Vol C Tables 4.2.6.8 and 6.1.1.4'
N N 0.0061 0.0033 'International Tables Vol C Tables 4.2.6.8 and 6.1.1.4'
Mn Mn 0.3368 0.7283 'International Tables Vol C Tables 4.2.6.8 and 6.1.1.4'
Cl Cl 0.1484 0.1585 'International Tables Vol C Tables 4.2.6.8 and 6.1.1.4'

loop_
_geom_angle_atom_site_label_1
_geom_angle_atom_site_label_2
_geom_angle_atom_site_label_3
_geom_angle
_geom_angle_site_symmetry_1
_geom_angle_site_symmetry_3
_geom_angle_publ_flag
O17 Mn1 O24 95.68(17) . . ?
O17 Mn1 O11 91.52(19) . . ?
O24 Mn1 O11 95.42(16) . . ?
O17 Mn1 O2 109.29(18) . . ?
O24 Mn1 O2 154.50(19) . . ?
O11 Mn1 O2 89.16(18) . . ?
O17 Mn1 O1 169.85(17) . . ?
O24 Mn1 O1 74.28(16) . . ?
O11 Mn1 O1 90.97(19) . . ?
O2 Mn1 O1 80.59(18) . . ?
O17 Mn1 O7 89.85(19) . . ?
O24 Mn1 O7 88.18(16) . . ?
O11 Mn1 O7 176.00(17) . . ?
O2 Mn1 O7 86.84(18) . . ?
O1 Mn1 O7 88.33(19) . . ?
O24 Mn2 O23 80.18(18) . . ?
O24 Mn2 O8 94.71(18) . . ?
O23 Mn2 O8 174.89(19) . . ?
O24 Mn2 O13 167.6(2) . . ?
O23 Mn2 O13 99.84(17) . . ?
O8 Mn2 O13 85.15(18) . . ?
O24 Mn2 O21 105.07(19) . . ?
O23 Mn2 O21 91.08(18) . . ?
O8 Mn2 O21 90.28(18) . . ?
O13 Mn2 O21 87.31(18) . . ?
O24 Mn2 O9 85.68(18) . . ?
O23 Mn2 O9 93.69(17) . . ?
O8 Mn2 O9 85.85(18) . . ?
O13 Mn2 O9 81.96(18) . . ?
O21 Mn2 O9 168.86(18) . . ?
O24 Mn2 Mn3 39.57(12) . . ?
O23 Mn2 Mn3 42.22(13) . . ?
O8 Mn2 Mn3 132.80(14) . . ?
O13 Mn2 Mn3 142.05(12) . . ?
O21 Mn2 Mn3 92.06(13) . . ?
O9 Mn2 Mn3 98.24(12) . . ?
O24 Mn3 O23 81.01(18) . . ?
O24 Mn3 O16 174.4(2) . . ?
O23 Mn3 O16 96.30(19) . . ?
O24 Mn3 O12 98.4(2) . . ?
O23 Mn3 O12 166.9(2) . . ?
O16 Mn3 O12 83.1(2) . . ?
O24 Mn3 O18 97.46(19) . . ?
O23 Mn3 O18 102.0(2) . . ?
O16 Mn3 O18 87.9(2) . . ?
O12 Mn3 O18 91.1(2) . . ?
O24 Mn3 O3 81.80(17) . . ?
O23 Mn3 O3 85.02(17) . . ?
O16 Mn3 O3 93.12(19) . . ?
O12 Mn3 O3 81.92(19) . . ?
O18 Mn3 O3 172.73(18) . . ?
O24 Mn3 Mn2 40.63(14) . . ?
O23 Mn3 Mn2 42.02(11) . . ?
O16 Mn3 Mn2 137.68(16) . . ?
O12 Mn3 Mn2 139.03(14) . . ?
O18 Mn3 Mn2 93.83(15) . . ?
O3 Mn3 Mn2 90.28(11) . . ?
O4 Mn4 O9 166.35(18) . . ?
O4 Mn4 O20 86.7(2) . . ?
O9 Mn4 O20 82.41(18) . . ?
O4 Mn4 O1 83.23(19) . . ?
O9 Mn4 O1 110.30(17) . . ?
O20 Mn4 O1 148.31(19) . . ?
O4 Mn4 N1 98.2(2) . . ?
O9 Mn4 N1 88.8(2) . . ?
O20 Mn4 N1 83.2(2) . . ?
O1 Mn4 N1 68.71(19) . . ?
O4 Mn4 O3 80.16(19) . . ?
O9 Mn4 O3 89.58(16) . . ?
O20 Mn4 O3 78.78(18) . . ?
O1 Mn4 O3 128.39(17) . . ?
N1 Mn4 O3 161.95(19) . . ?
O4 Mn4 O24 109.6(2) . . ?
O9 Mn4 O24 75.26(16) . . ?
O20 Mn4 O24 143.22(17) . . ?
O1 Mn4 O24 68.14(15) . . ?
N1 Mn4 O24 124.44(18) . . ?
O3 Mn4 O24 72.28(15) . . ?
O23 Mn5 O6 174.2(2) . . ?
O23 Mn5 O22 95.94(18) . . ?
O6 Mn5 O22 89.10(18) . . ?
O23 Mn5 O5 85.30(18) . . ?
O6 Mn5 O5 89.58(18) . . ?
O22 Mn5 O5 177.8(2) . . ?
O23 Mn5 O14 95.62(19) . . ?
O6 Mn5 O14 81.5(2) . . ?
O22 Mn5 O14 90.6(2) . . ?
O5 Mn5 O14 87.47(19) . . ?
O23 Mn5 O15 96.3(2) . . ?
O6 Mn5 O15 86.4(2) . . ?
O22 Mn5 O15 91.7(2) . . ?
O5 Mn5 O15 89.9(2) . . ?
O14 Mn5 O15 167.57(19) . . ?
O10 Mn6 O19 89.0(2) . . ?
O10 Mn6 N2 176.0(2) . . ?
O19 Mn6 N2 90.0(2) . . ?
O10 Mn6 N3 91.1(2) . . ?
O19 Mn6 N3 87.35(19) . . ?
N2 Mn6 N3 85.0(2) . . ?
O10 Mn6 O3 112.20(17) . . ?
O19 Mn6 O3 80.77(18) . . ?
N2 Mn6 O3 71.4(2) . . ?
N3 Mn6 O3 153.48(19) . . ?
O10 Mn6 O5 92.53(18) . . ?
O19 Mn6 O5 155.91(16) . . ?
N2 Mn6 O5 86.9(2) . . ?
N3 Mn6 O5 68.59(17) . . ?
O3 Mn6 O5 120.45(17) . . ?
C6 O1 Mn1 127.4(4) . . ?
C6 O1 Mn4 123.0(4) . . ?
Mn1 O1 Mn4 108.05(19) . . ?
C8 O2 Mn1 129.2(4) . . ?
C21 O3 Mn6 111.0(4) . . ?
C21 O3 Mn4 122.6(5) . . ?
Mn6 O3 Mn4 106.47(19) . . ?
C21 O3 Mn3 117.2(5) . . ?
Mn6 O3 Mn3 102.14(18) . . ?
Mn4 O3 Mn3 94.60(15) . . ?
C23 O4 Mn4 132.9(6) . . ?
C36 O5 Mn5 123.0(4) . . ?
C36 O5 Mn6 118.9(4) . . ?
Mn5 O5 Mn6 114.34(17) . . ?
C38 O6 Mn5 125.0(5) . . ?
C46 O7 Mn1 125.5(4) . . ?
C46 O8 Mn2 129.3(4) . . ?
C53 O9 Mn4 131.9(4) . . ?
C53 O9 Mn2 124.1(4) . . ?
Mn4 O9 Mn2 98.65(18) . . ?
C53 O10 Mn6 122.2(4) . . ?
C60 O11 Mn1 123.6(4) . . ?
C60 O12 Mn3 140.5(5) . . ?
C67 O13 Mn2 131.1(4) . . ?
C67 O14 Mn5 134.6(4) . . ?
C74 O15 Mn5 131.8(5) . . ?
C74 O16 Mn3 131.7(5) . . ?
C81 O17 Mn1 133.1(4) . . ?
C81 O18 Mn3 130.3(5) . . ?
C88 O19 Mn6 124.3(4) . . ?
C88 O20 Mn4 138.0(5) . . ?
C95 O21 Mn2 133.4(4) . . ?
C95 O22 Mn5 130.0(4) . . ?
Mn5 O23 Mn2 121.5(2) . . ?
Mn5 O23 Mn3 126.7(2) . . ?
Mn2 O23 Mn3 95.76(17) . . ?
Mn3 O24 Mn2 99.80(19) . . ?
Mn3 O24 Mn1 114.2(2) . . ?
Mn2 O24 Mn1 127.1(2) . . ?
Mn3 O24 Mn4 111.00(19) . . ?
Mn2 O24 Mn4 99.96(19) . . ?
Mn1 O24 Mn4 103.65(17) . . ?
C5 N1 C1 118.0(6) . . ?
C5 N1 Mn4 118.0(5) . . ?
C1 N1 Mn4 123.0(5) . . ?
C16 N2 C20 117.1(7) . . ?
C16 N2 Mn6 129.2(6) . . ?
C20 N2 Mn6 113.5(4) . . ?
C35 N3 C31 118.9(5) . . ?
C35 N3 Mn6 119.8(4) . . ?
C31 N3 Mn6 120.8(5) . . ?
N1 C1 C2 122.3(8) . . ?
N1 C1 H1 118.8 . . ?
C2 C1 H1 118.8 . . ?
C1 C2 C3 120.4(10) . . ?
C1 C2 C3A 109.8(18) . . ?
C3 C2 C3A 29.4(16) . . ?
C1 C2 H2 119.8 . . ?
C3 C2 H2 119.8 . . ?
C3A C2 H2 122.5 . . ?
C2 C3 C4 116.0(12) . . ?
C2 C3 H3 122.0 . . ?
C4 C3 H3 122.0 . . ?
C4 C3A C2 110(3) . . ?
C4 C3A H3A 125.0 . . ?
C2 C3A H3A 125.0 . . ?
C5 C4 C3A 114.2(18) . . ?
C5 C4 C3 120.9(9) . . ?
C3A C4 C3 31(2) . . ?
C5 C4 H4 119.6 . . ?
C3A C4 H4 116.7 . . ?
C3 C4 H4 119.6 . . ?
N1 C5 C4 121.6(7) . . ?
N1 C5 C6 113.3(6) . . ?
C4 C5 C6 125.1(6) . . ?
O1 C6 C7 124.4(7) . . ?
O1 C6 C5 115.7(6) . . ?
C7 C6 C5 119.9(6) . . ?
C6 C7 C8 125.6(7) . . ?
C6 C7 H7 117.2 . . ?
C8 C7 H7 117.2 . . ?
O2 C8 C7 125.2(6) . . ?
O2 C8 C9 116.3(7) . . ?
C7 C8 C9 118.5(6) . . ?
C15 C9 C10 116.2(7) . . ?
C15 C9 C8 119.4(7) . . ?
C10 C9 C8 124.4(7) . . ?
C9 C10 C11 122.9(9) . . ?
C9 C10 H10 118.5 . . ?
C11 C10 H10 118.5 . . ?
C12 C11 C10 120.5(10) . . ?
C12 C11 H11 119.8 . . ?
C10 C11 H11 119.8 . . ?
C11 C12 C14 118.7(9) . . ?
C11 C12 C13 122.5(12) . . ?
C14 C12 C13 118.6(12) . . ?
C12 C13 H13A 109.5 . . ?
C12 C13 H13B 109.5 . . ?
H13A C13 H13B 109.5 . . ?
C12 C13 H13C 109.5 . . ?
H13A C13 H13C 109.5 . . ?
H13B C13 H13C 109.5 . . ?
C15 C14 C12 119.6(11) . . ?
C15 C14 H14 120.2 . . ?
C12 C14 H14 120.2 . . ?
C9 C15 C14 122.0(10) . . ?
C9 C15 H15 119.0 . . ?
C14 C15 H15 119.0 . . ?
N2 C16 C17 125.1(10) . . ?
N2 C16 H16 117.5 . . ?
C17 C16 H16 117.5 . . ?
C16 C17 C18 115.5(10) . . ?
C16 C17 H17 122.2 . . ?
C18 C17 H17 122.3 . . ?
C17 C18 C19 121.8(10) . . ?
C17 C18 H18 119.1 . . ?
C19 C18 H18 119.1 . . ?
C20 C19 C18 117.0(10) . . ?
C20 C19 H19 121.5 . . ?
C18 C19 H19 121.5 . . ?
C19 C20 N2 123.5(8) . . ?
C19 C20 C21 120.4(8) . . ?
N2 C20 C21 115.8(6) . . ?
O3 C21 C22 127.0(7) . . ?
O3 C21 C20 112.2(7) . . ?
C22 C21 C20 120.9(7) . . ?
C21 C22 C23 126.1(7) . . ?
O4 C23 C22 127.5(8) . . ?
O4 C23 C24 113.0(8) . . ?
C22 C23 C24 119.5(7) . . ?
C25 C24 C30 118.3(8) . . ?
C25 C24 C23 122.9(9) . . ?
C30 C24 C23 118.7(8) . . ?
C24 C25 C26 121.3(9) . . ?
C24 C25 H25 119.4 . . ?
C26 C25 H25 119.4 . . ?
C27 C26 C25 119.9(9) . . ?
C27 C26 H26 120.1 . . ?
C25 C26 H26 120.1 . . ?
C26 C27 C29 117.0(9) . . ?
C26 C27 C28 120.9(10) . . ?
C29 C27 C28 122.1(10) . . ?
C27 C28 H28A 109.5 . . ?
C27 C28 H28B 109.5 . . ?
H28A C28 H28B 109.5 . . ?
C27 C28 H28C 109.5 . . ?
H28A C28 H28C 109.5 . . ?
H28B C28 H28C 109.5 . . ?
C30 C29 C27 120.7(10) . . ?
C30 C29 H29 119.6 . . ?
C27 C29 H29 119.6 . . ?
C24 C30 C29 122.6(9) . . ?
C24 C30 H30 118.7 . . ?
C29 C30 H30 118.7 . . ?
N3 C31 C32 122.9(7) . . ?
N3 C31 H31 118.6 . . ?
C32 C31 H31 118.6 . . ?
C33 C32 C31 117.8(7) . . ?
C33 C32 H32 121.1 . . ?
C31 C32 H32 121.1 . . ?
C34 C33 C32 119.6(6) . . ?
C34 C33 H33 120.2 . . ?
C32 C33 H33 120.2 . . ?
C33 C34 C35 119.5(7) . . ?
C33 C34 H34 120.3 . . ?
C35 C34 H34 120.3 . . ?
N3 C35 C34 121.3(6) . . ?
N3 C35 C36 115.8(5) . . ?
C34 C35 C36 123.0(6) . . ?
O5 C36 C37 125.4(6) . . ?
O5 C36 C35 113.2(6) . . ?
C37 C36 C35 121.4(6) . . ?
C36 C37 C38 124.9(6) . . ?
C36 C37 H37 117.6 . . ?
C38 C37 H37 117.6 . . ?
O6 C38 C37 123.4(7) . . ?
O6 C38 C39 114.5(6) . . ?
C37 C38 C39 122.1(6) . . ?
C40 C39 C45A 111.3(11) . . ?
C40 C39 C45 116.6(8) . . ?
C45A C39 C45 29.7(9) . . ?
C40 C39 C38 123.7(7) . . ?
C45A C39 C38 122.4(11) . . ?
C45 C39 C38 118.2(8) . . ?
C41 C40 C39 120.6(7) . . ?
C41 C40 H40 119.7 . . ?
C39 C40 H40 119.7 . . ?
C42 C41 C40 123.9(8) . . ?
C42 C41 H41 118.0 . . ?
C40 C41 H41 118.0 . . ?
C41 C42 C44A 112.7(12) . . ?
C41 C42 C44 115.8(10) . . ?
C44A C42 C44 36.1(9) . . ?
C41 C42 C43 124.4(10) . . ?
C44A C42 C43 122.0(13) . . ?
C44 C42 C43 114.1(13) . . ?
C41 C42 C43A 117.8(11) . . ?
C44A C42 C43A 113.7(14) . . ?
C44 C42 C43A 126.2(11) . . ?
C43 C42 C43A 29.3(9) . . ?
C42 C43 H43A 109.5 . . ?
C42 C43 H43B 109.5 . . ?
H43A C43 H43B 109.5 . . ?
C42 C43 H43C 109.5 . . ?
H43A C43 H43C 109.5 . . ?
H43B C43 H43C 109.5 . . ?
C45 C44 C42 119.1(14) . . ?
C45 C44 H44 120.4 . . ?
C42 C44 H44 120.4 . . ?
C44 C45 C39 119.6(13) . . ?
C44 C45 H45 120.2 . . ?
C39 C45 H45 120.2 . . ?
C42 C43A H43D 109.5 . . ?
C42 C43A H43E 109.5 . . ?
H43D C43A H43E 109.5 . . ?
C42 C43A H43F 109.5 . . ?
H43D C43A H43F 109.5 . . ?
H43E C43A H43F 109.5 . . ?
C45A C44A C42 117.0(19) . . ?
C45A C44A H44A 121.5 . . ?
C42 C44A H44A 121.5 . . ?
C44A C45A C39 127(2) . . ?
C44A C45A H45A 116.5 . . ?
C39 C45A H45A 116.5 . . ?
O7 C46 O8 125.9(6) . . ?
O7 C46 C47 119.8(6) . . ?
O8 C46 C47 114.3(6) . . ?
C52 C47 C48 120.2(6) . . ?
C52 C47 C46 121.3(6) . . ?
C48 C47 C46 118.4(7) . . ?
C49 C48 C47 119.8(8) . . ?
C49 C48 H48 120.1 . . ?
C47 C48 H48 120.1 . . ?
C50 C49 C48 119.5(8) . . ?
C50 C49 H49 120.2 . . ?
C48 C49 H49 120.2 . . ?
C49 C50 C51 121.2(8) . . ?
C49 C50 H50 119.4 . . ?
C51 C50 H50 119.4 . . ?
C50 C51 C52 120.1(9) . . ?
C50 C51 H51 120.0 . . ?
C52 C51 H51 120.0 . . ?
C47 C52 C51 119.0(7) . . ?
C47 C52 H52 120.5 . . ?
C51 C52 H52 120.5 . . ?
O10 C53 O9 121.6(6) . . ?
O10 C53 C54 120.3(6) . . ?
O9 C53 C54 118.1(5) . . ?
C59 C54 C55 118.5(7) . . ?
C59 C54 C53 121.3(6) . . ?
C55 C54 C53 120.1(6) . . ?
C56 C55 C54 121.2(8) . . ?
C56 C55 H55 119.4 . . ?
C54 C55 H55 119.4 . . ?
C55 C56 C57 120.2(9) . . ?
C55 C56 H56 119.9 . . ?
C57 C56 H56 119.9 . . ?
C56 C57 C58 118.9(9) . . ?
C56 C57 H57 120.6 . . ?
C58 C57 H57 120.6 . . ?
C59 C58 C57 120.7(9) . . ?
C59 C58 H58 119.6 . . ?
C57 C58 H58 119.6 . . ?
C54 C59 C58 120.5(8) . . ?
C54 C59 H59 119.8 . . ?
C58 C59 H59 119.8 . . ?
O11 C60 O12 126.7(6) . . ?
O11 C60 C61 118.3(6) . . ?
O12 C60 C61 115.0(6) . . ?
C66 C61 C62 119.2(7) . . ?
C66 C61 C60 122.4(7) . . ?
C62 C61 C60 118.4(7) . . ?
C61 C62 C63 118.2(9) . . ?
C61 C62 H62 120.9 . . ?
C63 C62 H62 120.9 . . ?
C64 C63 C62 121.9(9) . . ?
C64 C63 H63 119.1 . . ?
C62 C63 H63 119.1 . . ?
C65 C64 C63 118.9(8) . . ?
C65 C64 H64 120.5 . . ?
C63 C64 H64 120.5 . . ?
C64 C65 C66 120.3(8) . . ?
C64 C65 H65 119.8 . . ?
C66 C65 H65 119.8 . . ?
C61 C66 C65 121.5(8) . . ?
C61 C66 H66 119.3 . . ?
C65 C66 H66 119.3 . . ?
O14 C67 O13 124.6(6) . . ?
O14 C67 C68 117.1(6) . . ?
O13 C67 C68 118.3(6) . . ?
C73 C68 C69 121.2(7) . . ?
C73 C68 C67 119.0(7) . . ?
C69 C68 C67 119.7(6) . . ?
C70 C69 C68 119.6(8) . . ?
C70 C69 H69 120.2 . . ?
C68 C69 H69 120.2 . . ?
C69 C70 C71 119.7(10) . . ?
C69 C70 H70 120.1 . . ?
C71 C70 H70 120.1 . . ?
C72 C71 C70 120.7(9) . . ?
C72 C71 H71 119.6 . . ?
C70 C71 H71 119.6 . . ?
C73 C72 C71 118.6(10) . . ?
C73 C72 H72 120.7 . . ?
C71 C72 H72 120.7 . . ?
C68 C73 C72 120.0(10) . . ?
C68 C73 H73 120.0 . . ?
C72 C73 H73 120.0 . . ?
O15 C74 O16 124.8(7) . . ?
O15 C74 C75 119.1(7) . . ?
O16 C74 C75 116.1(7) . . ?
C80 C75 C76 119.4(9) . . ?
C80 C75 C74 120.0(8) . . ?
C76 C75 C74 120.5(9) . . ?
C77 C76 C75 120.9(12) . . ?
C77 C76 H76 119.6 . . ?
C75 C76 H76 119.6 . . ?
C78 C77 C76 120.9(12) . . ?
C78 C77 H77 119.5 . . ?
C76 C77 H77 119.5 . . ?
C77 C78 C79 120.6(11) . . ?
C77 C78 H78 119.7 . . ?
C79 C78 H78 119.7 . . ?
C78 C79 C80 119.4(12) . . ?
C78 C79 H79 120.3 . . ?
C80 C79 H79 120.3 . . ?
C75 C80 C79 118.8(11) . . ?
C75 C80 H80 120.6 . . ?
C79 C80 H80 120.6 . . ?
O18 C81 O17 125.6(7) . . ?
O18 C81 C82 116.2(7) . . ?
O17 C81 C82 118.2(6) . . ?
C83 C82 C87 119.3(7) . . ?
C83 C82 C81 121.4(7) . . ?
C87 C82 C81 119.4(7) . . ?
C84 C83 C82 120.0(8) . . ?
C84 C83 H83 120.0 . . ?
C82 C83 H83 120.0 . . ?
C85 C84 C83 120.5(10) . . ?
C85 C84 H84 119.8 . . ?
C83 C84 H84 119.8 . . ?
C84 C85 C86 120.3(10) . . ?
C84 C85 H85 119.9 . . ?
C86 C85 H85 119.9 . . ?
C87 C86 C85 120.1(10) . . ?
C87 C86 H86 119.9 . . ?
C85 C86 H86 119.9 . . ?
C86 C87 C82 119.6(9) . . ?
C86 C87 H87 120.2 . . ?
C82 C87 H87 120.2 . . ?
O19 C88 O20 125.7(7) . . ?
O19 C88 C89 118.1(6) . . ?
O20 C88 C89 116.3(7) . . ?
C90 C89 C94 120.3(9) . . ?
C90 C89 C88 120.4(8) . . ?
C94 C89 C88 119.1(7) . . ?
C89 C90 C91 128(2) . . ?
C89 C90 C91A 112.3(13) . . ?
C91 C90 C91A 28.0(18) . . ?
C89 C90 H90 115.9 . . ?
C91 C90 H90 115.9 . . ?
C91A C90 H90 125.2 . . ?
C90 C91 C92 102(3) . . ?
C90 C91 H91 128.8 . . ?
C92 C91 H91 128.8 . . ?
C92 C91A C90 122.9(16) . . ?
C92 C91A H91A 118.5 . . ?
C90 C91A H91A 118.5 . . ?
C91A C92 C93 119.0(14) . . ?
C91A C92 C91 22.9(14) . . ?
C93 C92 C91 123.3(14) . . ?
C91A C92 H92 117.3 . . ?
C93 C92 H92 118.4 . . ?
C91 C92 H92 118.3 . . ?
C92 C93 C94 121.0(12) . . ?
C92 C93 H93 119.5 . . ?
C94 C93 H93 119.5 . . ?
C93 C94 C89 119.6(10) . . ?
C93 C94 H94 120.2 . . ?
C89 C94 H94 120.2 . . ?
O21 C95 O22 125.2(6) . . ?
O21 C95 C96 118.9(5) . . ?
O22 C95 C96 115.8(6) . . ?
C101 C96 C97 119.4(7) . . ?
C101 C96 C95 123.2(7) . . ?
C97 C96 C95 117.3(7) . . ?
C98 C97 C96 120.6(8) . . ?
C98 C97 H97 119.7 . . ?
C96 C97 H97 119.7 . . ?
C99 C98 C97 119.6(8) . . ?
C99 C98 H98 120.2 . . ?
C97 C98 H98 120.2 . . ?
C98 C99 C100 120.7(9) . . ?
C98 C99 H99 119.7 . . ?
C100 C99 H99 119.7 . . ?
C101 C100 C99 118.6(9) . . ?
C101 C100 H100 120.7 . . ?
C99 C100 H100 120.7 . . ?
C96 C101 C100 121.1(8) . . ?
C96 C101 H101 119.4 . . ?
C100 C101 H101 119.4 . . ?
Cl1 C105 Cl2 112.5(12) . . ?
Cl4' C107 Cl4 98(2) . . ?
Cl3 C106 Cl3' 111(2) . . ?

loop_
_geom_bond_atom_site_label_1
_geom_bond_atom_site_label_2
_geom_bond_distance
_geom_bond_site_symmetry_2
_geom_bond_publ_flag
Mn1 O17 2.116(5) . ?
Mn1 O24 2.152(4) . ?
Mn1 O11 2.164(5) . ?
Mn1 O2 2.177(4) . ?
Mn1 O1 2.186(5) . ?
Mn1 O7 2.201(5) . ?
Mn2 O24 1.885(4) . ?
Mn2 O23 1.920(4) . ?
Mn2 O8 1.951(4) . ?
Mn2 O13 2.006(5) . ?
Mn2 O21 2.126(5) . ?
Mn2 O9 2.213(5) . ?
Mn2 Mn3 2.8533(14) . ?
Mn3 O24 1.845(4) . ?
Mn3 O23 1.927(4) . ?
Mn3 O16 1.946(4) . ?
Mn3 O12 1.947(5) . ?
Mn3 O18 2.121(5) . ?
Mn3 O3 2.421(5) . ?
Mn4 O4 2.088(5) . ?
Mn4 O9 2.153(5) . ?
Mn4 O20 2.209(5) . ?
Mn4 O1 2.255(4) . ?
Mn4 N1 2.347(6) . ?
Mn4 O3 2.377(4) . ?
Mn4 O24 2.415(5) . ?
Mn5 O23 1.861(4) . ?
Mn5 O6 1.928(5) . ?
Mn5 O22 1.993(4) . ?
Mn5 O5 2.032(4) . ?
Mn5 O14 2.107(5) . ?
Mn5 O15 2.116(5) . ?
Mn6 O10 2.111(5) . ?
Mn6 O19 2.173(5) . ?
Mn6 N2 2.260(6) . ?
Mn6 N3 2.295(5) . ?
Mn6 O3 2.305(4) . ?
Mn6 O5 2.365(5) . ?
O1 C6 1.271(7) . ?
O2 C8 1.259(8) . ?
O3 C21 1.318(8) . ?
O4 C23 1.235(9) . ?
O5 C36 1.299(7) . ?
O6 C38 1.280(8) . ?
O7 C46 1.238(8) . ?
O8 C46 1.295(7) . ?
O9 C53 1.282(8) . ?
O10 C53 1.261(7) . ?
O11 C60 1.248(8) . ?
O12 C60 1.269(8) . ?
O13 C67 1.269(7) . ?
O14 C67 1.238(8) . ?
O15 C74 1.241(8) . ?
O16 C74 1.285(9) . ?
O17 C81 1.265(8) . ?
O18 C81 1.257(8) . ?
O19 C88 1.264(9) . ?
O20 C88 1.261(8) . ?
O21 C95 1.238(8) . ?
O22 C95 1.299(7) . ?
N1 C5 1.347(8) . ?
N1 C1 1.347(10) . ?
N2 C16 1.326(10) . ?
N2 C20 1.379(10) . ?
N3 C35 1.338(8) . ?
N3 C31 1.343(9) . ?
C1 C2 1.374(12) . ?
C1 H1 0.9300 . ?
C2 C3 1.361(14) . ?
C2 C3A 1.53(4) . ?
C2 H2 0.9300 . ?
C3 C4 1.416(17) . ?
C3 H3 0.9300 . ?
C3A C4 1.34(4) . ?
C3A H3A 0.9300 . ?
C4 C5 1.352(11) . ?
C4 H4 0.9300 . ?
C5 C6 1.499(11) . ?
C6 C7 1.386(9) . ?
C7 C8 1.402(11) . ?
C7 H7 0.9300 . ?
C8 C9 1.506(9) . ?
C9 C15 1.368(12) . ?
C9 C10 1.375(11) . ?
C10 C11 1.383(11) . ?
C10 H10 0.9300 . ?
C11 C12 1.348(15) . ?
C11 H11 0.9300 . ?
C12 C14 1.393(16) . ?
C12 C13 1.554(13) . ?
C13 H13A 0.9600 . ?
C13 H13B 0.9600 . ?
C13 H13C 0.9600 . ?
C14 C15 1.401(12) . ?
C14 H14 0.9300 . ?
C15 H15 0.9300 . ?
C16 C17 1.396(13) . ?
C16 H16 0.9300 . ?
C17 C18 1.396(15) . ?
C17 H17 0.9300 . ?
C18 C19 1.402(14) . ?
C18 H18 0.9300 . ?
C19 C20 1.365(12) . ?
C19 H19 0.9300 . ?
C20 C21 1.523(11) . ?
C21 C22 1.357(11) . ?
C22 C23 1.364(12) . ?
C23 C24 1.526(11) . ?
C24 C25 1.369(12) . ?
C24 C30 1.363(12) . ?
C25 C26 1.426(12) . ?
C25 H25 0.9300 . ?
C26 C27 1.406(13) . ?
C26 H26 0.9300 . ?
C27 C29 1.414(13) . ?
C27 C28 1.489(13) . ?
C28 H28A 0.9600 . ?
C28 H28B 0.9600 . ?
C28 H28C 0.9600 . ?
C29 C30 1.377(12) . ?
C29 H29 0.9300 . ?
C30 H30 0.9300 . ?
C31 C32 1.390(9) . ?
C31 H31 0.9300 . ?
C32 C33 1.381(10) . ?
C32 H32 0.9300 . ?
C33 C34 1.377(10) . ?
C33 H33 0.9300 . ?
C34 C35 1.393(8) . ?
C34 H34 0.9300 . ?
C35 C36 1.503(9) . ?
C36 C37 1.379(9) . ?
C37 C38 1.397(10) . ?
C37 H37 0.9300 . ?
C38 C39 1.472(10) . ?
C39 C40 1.388(10) . ?
C39 C45A 1.39(2) . ?
C39 C45 1.428(16) . ?
C40 C41 1.378(10) . ?
C40 H40 0.9300 . ?
C41 C42 1.318(11) . ?
C41 H41 0.9300 . ?
C42 C44A 1.44(2) . ?
C42 C44 1.482(18) . ?
C42 C43 1.50(2) . ?
C42 C43A 1.58(2) . ?
C43 H43A 0.9600 . ?
C43 H43B 0.9600 . ?
C43 H43C 0.9600 . ?
C44 C45 1.396(19) . ?
C44 H44 0.9300 . ?
C45 H45 0.9300 . ?
C43A H43D 0.9600 . ?
C43A H43E 0.9600 . ?
C43A H43F 0.9600 . ?
C44A C45A 1.31(3) . ?
C44A H44A 0.9300 . ?
C45A H45A 0.9300 . ?
C46 C47 1.498(9) . ?
C47 C52 1.379(10) . ?
C47 C48 1.397(9) . ?
C48 C49 1.388(11) . ?
C48 H48 0.9300 . ?
C49 C50 1.358(14) . ?
C49 H49 0.9300 . ?
C50 C51 1.379(13) . ?
C50 H50 0.9300 . ?
C51 C52 1.391(10) . ?
C51 H51 0.9300 . ?
C52 H52 0.9300 . ?
C53 C54 1.472(10) . ?
C54 C59 1.357(10) . ?
C54 C55 1.384(10) . ?
C55 C56 1.369(11) . ?
C55 H55 0.9300 . ?
C56 C57 1.366(13) . ?
C56 H56 0.9300 . ?
C57 C58 1.376(14) . ?
C57 H57 0.9300 . ?
C58 C59 1.380(13) . ?
C58 H58 0.9300 . ?
C59 H59 0.9300 . ?
C60 C61 1.512(10) . ?
C61 C66 1.372(10) . ?
C61 C62 1.403(10) . ?
C62 C63 1.403(12) . ?
C62 H62 0.9300 . ?
C63 C64 1.390(14) . ?
C63 H63 0.9300 . ?
C64 C65 1.356(12) . ?
C64 H64 0.9300 . ?
C65 C66 1.399(10) . ?
C65 H65 0.9300 . ?
C66 H66 0.9300 . ?
C67 C68 1.509(9) . ?
C68 C73 1.362(11) . ?
C68 C69 1.381(11) . ?
C69 C70 1.383(12) . ?
C69 H69 0.9300 . ?
C70 C71 1.383(15) . ?
C70 H70 0.9300 . ?
C71 C72 1.391(15) . ?
C71 H71 0.9300 . ?
C72 C73 1.403(12) . ?
C72 H72 0.9300 . ?
C73 H73 0.9300 . ?
C74 C75 1.472(10) . ?
C75 C80 1.375(13) . ?
C75 C76 1.372(12) . ?
C76 C77 1.359(15) . ?
C76 H76 0.9300 . ?
C77 C78 1.317(18) . ?
C77 H77 0.9300 . ?
C78 C79 1.388(18) . ?
C78 H78 0.9300 . ?
C79 C80 1.398(14) . ?
C79 H79 0.9300 . ?
C80 H80 0.9300 . ?
C81 C82 1.500(11) . ?
C82 C83 1.383(11) . ?
C82 C87 1.418(11) . ?
C83 C84 1.400(13) . ?
C83 H83 0.9300 . ?
C84 C85 1.362(15) . ?
C84 H84 0.9300 . ?
C85 C86 1.396(15) . ?
C85 H85 0.9300 . ?
C86 C87 1.382(13) . ?
C86 H86 0.9300 . ?
C87 H87 0.9300 . ?
C88 C89 1.504(10) . ?
C89 C90 1.382(12) . ?
C89 C94 1.396(11) . ?
C90 C91 1.43(3) . ?
C90 C91A 1.49(2) . ?
C90 H90 0.9300 . ?
C91 C92 1.67(6) . ?
C91 H91 0.9300 . ?
C91A C92 1.26(2) . ?
C91A H91A 0.9300 . ?
C92 C93 1.335(17) . ?
C92 H92 0.9300 . ?
C93 C94 1.382(14) . ?
C93 H93 0.9300 . ?
C94 H94 0.9300 . ?
C95 C96 1.487(10) . ?
C96 C101 1.366(11) . ?
C96 C97 1.403(10) . ?
C97 C98 1.377(11) . ?
C97 H97 0.9300 . ?
C98 C99 1.395(14) . ?
C98 H98 0.9300 . ?
C99 C100 1.389(14) . ?
C99 H99 0.9300 . ?
C100 C101 1.411(13) . ?
C100 H100 0.9300 . ?
C101 H101 0.9300 . ?
Cl1 C105 1.78(2) . ?
Cl2 C105 1.81(2) . ?
Cl3 C106 1.57(3) . ?
Cl4 C107 1.84(4) . ?
Cl3' C106 1.72(4) . ?
Cl4' C107 1.61(4) . ?
